data_7207445
loop_
_publ_author_name
'Yang, Xiao-Juan'
'Li, Hong-Xi'
'Xu, Zhong-Lin'
'Li, Hai-Yan'
'Ren, Zhi-Gang'
'Lang, Jian-Ping'

_publ_section_title
;
 Spacer length-controlled assembly of [CunIn]-based coordination polymers
 from CuI and bis(4-phenylpyrimidine-2-thio)alkane ligands
;
_journal_issue 5
_journal_name_full CrystEngComm
_journal_page_first 1641
_journal_paper_doi 10.1039/c2ce06312c
_journal_volume 14
_journal_year 2012
_chemical_formula_moiety 'C21 H15 Cu2 I2 N4 S2'
_chemical_formula_sum 'C21 H15 Cu2 I2 N4 S2'
_chemical_formula_weight 768.41
_chemical_name_systematic
;
?
;
_space_group_IT_number 5
_symmetry_cell_setting monoclinic
_symmetry_space_group_name_Hall 'C 2y'
_symmetry_space_group_name_H-M 'C 1 2 1'
_atom_sites_solution_hydrogens geom
_atom_sites_solution_primary direct
_atom_sites_solution_secondary difmap
_audit_creation_date 2011-05-02
_audit_creation_method SHELXL-97
_cell_angle_alpha 90.00
_cell_angle_beta 100.83(3)
_cell_angle_gamma 90.00
_cell_formula_units_Z 2
_cell_length_a 19.885(4)
_cell_length_b 4.2080(8)
_cell_length_c 13.807(3)
_cell_measurement_reflns_used 6478
_cell_measurement_temperature 223(2)
_cell_measurement_theta_max 25.000
_cell_measurement_theta_min 3.0000
_cell_volume 1134.7(4)
_computing_cell_refinement 'CrystalClear, Ver. 1.30 (Rigaku/MSC, 2001)'
_computing_data_collection 'CrystalClear, Ver. 1.30 (Rigaku/MSC, 2001)'
_computing_data_reduction 'CrystalStructure, Ver. 3.60 (Rigaku/MSC, 2004)'
_computing_molecular_graphics 'SHELXL-97 (Sheldrick, 1997)'
_computing_publication_material 'SHELXL-97 (Sheldrick, 1997)'
_computing_structure_refinement 'SHELXL-97 (Sheldrick, 1997)'
_computing_structure_solution 'SHELXS-97 (Sheldrick, 1990)'
_diffrn_ambient_temperature 223(2)
_diffrn_measured_fraction_theta_full 0.984
_diffrn_measured_fraction_theta_max 0.984
_diffrn_measurement_device_type 'Rigaku Mercury'
_diffrn_measurement_method \w
_diffrn_radiation_monochromator graphite
_diffrn_radiation_source 'fine-focus sealed tube'
_diffrn_radiation_type MoK\a
_diffrn_radiation_wavelength 0.71073
_diffrn_reflns_av_R_equivalents 0.0313
_diffrn_reflns_av_sigmaI/netI 0.0240
_diffrn_reflns_limit_h_max 22
_diffrn_reflns_limit_h_min -22
_diffrn_reflns_limit_k_max 4
_diffrn_reflns_limit_k_min -4
_diffrn_reflns_limit_l_max 16
_diffrn_reflns_limit_l_min -14
_diffrn_reflns_number 6924
_diffrn_reflns_theta_full 24.79
_diffrn_reflns_theta_max 24.79
_diffrn_reflns_theta_min 1.50
_diffrn_standards_decay_% 0
_diffrn_standards_interval_count 0
_diffrn_standards_interval_time 0
_diffrn_standards_number 0
_exptl_absorpt_coefficient_mu 4.796
_exptl_absorpt_correction_T_max 0.4471
_exptl_absorpt_correction_T_min 0.2499
_exptl_absorpt_correction_type multi-scan
_exptl_absorpt_process_details 'Jacobson, R. (1998) Private communication to Rigaku Corp.'
_exptl_crystal_colour yellow
_exptl_crystal_density_diffrn 2.249
_exptl_crystal_density_method 'not measured'
_exptl_crystal_description block
_exptl_crystal_F_000 730
_exptl_crystal_size_max 0.40
_exptl_crystal_size_mid 0.30
_exptl_crystal_size_min 0.20
_refine_diff_density_max 1.376
_refine_diff_density_min -1.429
_refine_diff_density_rms 0.285
_refine_ls_abs_structure_details 'Flack H D (1983), Acta Cryst. A39, 876-881'
_refine_ls_abs_structure_Flack 0.49(8)
_refine_ls_extinction_method none
_refine_ls_goodness_of_fit_ref 1.025
_refine_ls_hydrogen_treatment constr
_refine_ls_matrix_type full
_refine_ls_number_parameters 118
_refine_ls_number_reflns 1872
_refine_ls_number_restraints 111
_refine_ls_restrained_S_all 0.996
_refine_ls_R_factor_all 0.0562
_refine_ls_R_factor_gt 0.0560
_refine_ls_shift/su_max 0.000
_refine_ls_shift/su_mean 0.000
_refine_ls_structure_factor_coef Fsqd
_refine_ls_weighting_details 'calc w=1/[\s^2^(Fo^2^)+(0.0001P)^2^+104.0580P] where P=(Fo^2^+2Fc^2^)/3'
_refine_ls_weighting_scheme calc
_refine_ls_wR_factor_gt 0.1272
_refine_ls_wR_factor_ref 0.1273
_reflns_number_gt 1865
_reflns_number_total 1872
_reflns_threshold_expression >2sigma(I)
_cod_data_source_file c2ce06312c.txt
_cod_data_source_block 1
_cod_original_sg_symbol_H-M 'C 2'
_cod_database_code 7207445

loop_
_symmetry_equiv_pos_as_xyz
'x, y, z'
'-x, y, -z'
'x+1/2, y+1/2, z'
'-x+1/2, y+1/2, -z'

loop_
_atom_site_label
_atom_site_type_symbol
_atom_site_fract_x
_atom_site_fract_y
_atom_site_fract_z
_atom_site_U_iso_or_equiv
_atom_site_adp_type
_atom_site_occupancy
_atom_site_symmetry_multiplicity
_atom_site_calc_flag
_atom_site_refinement_flags
I1 I 0.26752(3) 0.1990(2) 0.36660(4) 0.0161(2) Uani 1 1 d .
Cu1 Cu 0.28977(7) 0.1961(9) 0.55672(11) 0.0313(4) Uani 1 1 d .
S1 S 0.42290(16) 0.7882(8) 0.4984(2) 0.0219(9) Uani 1 1 d U
N2 N 0.4940(3) 0.5637(19) 0.6829(5) 0.0222(9) Uani 1 1 d GU
C1 C 0.4356(4) 0.486(2) 0.6146(4) 0.0222(9) Uani 1 1 d GU
N1 N 0.3868(3) 0.285(2) 0.6412(4) 0.0223(9) Uani 1 1 d GU
C2 C 0.3963(3) 0.161(2) 0.7362(5) 0.0223(9) Uani 1 1 d GU
H2A H 0.3632 0.0248 0.7542 0.027 Uiso 1 1 calc R
C3 C 0.4546(4) 0.239(2) 0.8045(4) 0.0225(9) Uani 1 1 d GU
H3A H 0.4610 0.1552 0.8687 0.027 Uiso 1 1 calc R
C4 C 0.5035(3) 0.440(2) 0.7778(5) 0.0225(8) Uani 1 1 d GU
C5 C 0.5644(3) 0.567(3) 0.8457(5) 0.0230(9) Uani 1 1 d GU
C6 C 0.5672(3) 0.546(2) 0.9469(5) 0.0231(9) Uani 1 1 d GU
C7 C 0.6226(4) 0.674(3) 1.0117(4) 0.0233(9) Uani 1 1 d GU
H7A H 0.6245 0.6598 1.0801 0.028 Uiso 1 1 calc R
C8 C 0.6750(3) 0.824(2) 0.9754(5) 0.0235(10) Uani 1 1 d GU
H8A H 0.7124 0.9102 1.0192 0.028 Uiso 1 1 calc R
C9 C 0.6722(3) 0.845(2) 0.8742(5) 0.0235(9) Uani 1 1 d GU
H9A H 0.7077 0.9457 0.8497 0.028 Uiso 1 1 calc R
C10 C 0.6169(4) 0.717(3) 0.8094(4) 0.0233(9) Uani 1 1 d GU
H10A H 0.6149 0.7309 0.7410 0.028 Uiso 1 1 calc R
C11 C 0.5000 0.551(5) 0.5000 0.020(4) Uani 1 2 d S
H11A H 0.5069 0.4160 0.5572 0.025 Uiso 0.50 1 d PR

loop_
_atom_site_aniso_label
_atom_site_aniso_U_11
_atom_site_aniso_U_22
_atom_site_aniso_U_33
_atom_site_aniso_U_23
_atom_site_aniso_U_13
_atom_site_aniso_U_12
I1 0.0099(3) 0.0320(4) 0.0066(3) 0.0013(5) 0.0019(2) 0.0003(5)
Cu1 0.0230(8) 0.0496(10) 0.0205(8) -0.0034(16) 0.0018(6) -0.0025(15)
S1 0.0123(14) 0.045(3) 0.0088(13) 0.0007(12) 0.0030(10) -0.0014(13)
N2 0.0161(18) 0.037(2) 0.0131(15) 0.0014(15) 0.0012(13) -0.0020(18)
C1 0.0159(19) 0.037(2) 0.0133(16) 0.0008(15) 0.0014(13) -0.0019(18)
N1 0.0159(18) 0.037(2) 0.0133(16) 0.0006(16) 0.0015(14) -0.0018(18)
C2 0.0158(18) 0.037(2) 0.0134(17) 0.0010(16) 0.0015(14) -0.0021(18)
C3 0.0161(18) 0.037(2) 0.0134(16) 0.0013(16) 0.0014(14) -0.0024(18)
C4 0.0163(17) 0.037(2) 0.0133(15) 0.0014(15) 0.0011(13) -0.0025(17)
C5 0.0169(17) 0.038(2) 0.0137(16) 0.0014(16) 0.0008(13) -0.0031(18)
C6 0.0171(18) 0.038(2) 0.0137(16) 0.0013(17) 0.0007(14) -0.0035(19)
C7 0.0173(19) 0.038(2) 0.0139(16) 0.0014(18) 0.0005(15) -0.0037(19)
C8 0.0174(19) 0.038(2) 0.0143(17) 0.0015(18) 0.0005(15) -0.0038(19)
C9 0.0174(19) 0.038(2) 0.0143(17) 0.0016(18) 0.0007(15) -0.0038(19)
C10 0.0171(18) 0.038(2) 0.0141(17) 0.0014(18) 0.0008(14) -0.0034(18)
C11 0.028(11) 0.024(10) 0.014(9) 0.000 0.016(8) 0.000

loop_
_atom_type_symbol
_atom_type_description
_atom_type_scat_dispersion_real
_atom_type_scat_dispersion_imag
_atom_type_scat_source
C C 0.0033 0.0016 'International Tables Vol C Tables 4.2.6.8 and 6.1.1.4'
Cu Cu 0.3201 1.2651 'International Tables Vol C Tables 4.2.6.8 and 6.1.1.4'
I I -0.4742 1.8119 'International Tables Vol C Tables 4.2.6.8 and 6.1.1.4'
N N 0.0061 0.0033 'International Tables Vol C Tables 4.2.6.8 and 6.1.1.4'
S S 0.1246 0.1234 'International Tables Vol C Tables 4.2.6.8 and 6.1.1.4'
H H 0.0000 0.0000 'International Tables Vol C Tables 4.2.6.8 and 6.1.1.4'

loop_
_geom_angle_atom_site_label_1
_geom_angle_atom_site_label_2
_geom_angle_atom_site_label_3
_geom_angle
_geom_angle_site_symmetry_1
_geom_angle_site_symmetry_3
Cu1 I1 Cu1 66.90(6) . 4_556
Cu1 I1 Cu1 66.62(6) . 4_546
Cu1 I1 Cu1 102.30(6) 4_556 4_546
N1 Cu1 I1 122.1(2) . .
N1 Cu1 I1 109.4(2) . 4_546
I1 Cu1 I1 113.55(11) . 4_546
N1 Cu1 I1 93.1(3) . 4_556
I1 Cu1 I1 112.93(11) . 4_556
I1 Cu1 I1 102.30(5) 4_546 4_556
N1 Cu1 Cu1 141.3(3) . 4_546
I1 Cu1 Cu1 58.87(9) . 4_546
I1 Cu1 Cu1 54.68(4) 4_546 4_546
I1 Cu1 Cu1 123.32(8) 4_556 4_546
N1 Cu1 Cu1 121.5(3) . 4_556
I1 Cu1 Cu1 58.41(9) . 4_556
I1 Cu1 Cu1 123.14(9) 4_546 4_556
I1 Cu1 Cu1 54.51(4) 4_556 4_556
Cu1 Cu1 Cu1 92.73(9) 4_546 4_556
C11 S1 C1 70.6(4) . .
C1 N2 C4 120.0 . .
N2 C1 N1 120.0 . .
N2 C1 S1 110.7(4) . .
N1 C1 S1 127.1(4) . .
C2 N1 C1 120.0 . .
C2 N1 Cu1 114.0(4) . .
C1 N1 Cu1 125.3(4) . .
N1 C2 C3 120.0 . .
N1 C2 H2A 120.0 . .
C3 C2 H2A 120.0 . .
C2 C3 C4 120.0 . .
C2 C3 H3A 120.0 . .
C4 C3 H3A 120.0 . .
C3 C4 N2 120.0 . .
C3 C4 C5 125.4(6) . .
N2 C4 C5 114.3(6) . .
C6 C5 C10 120.0 . .
C6 C5 C4 119.1(6) . .
C10 C5 C4 120.9(6) . .
C5 C6 C7 120.0 . .
C8 C7 C6 120.0 . .
C8 C7 H7A 120.0 . .
C6 C7 H7A 120.0 . .
C7 C8 C9 120.0 . .
C7 C8 H8A 120.0 . .
C9 C8 H8A 120.0 . .
C10 C9 C8 120.0 . .
C10 C9 H9A 120.0 . .
C8 C9 H9A 120.0 . .
C9 C10 C5 120.0 . .
C9 C10 H10A 120.0 . .
C5 C10 H10A 120.0 . .
S1 C11 S1 113.6(11) 2_656 .
S1 C11 H11A 108.8 2_656 .
S1 C11 H11A 108.8 . .

loop_
_geom_bond_atom_site_label_1
_geom_bond_atom_site_label_2
_geom_bond_distance
_geom_bond_site_symmetry_2
I1 Cu1 2.5788(17) .
I1 Cu1 2.692(3) 4_556
I1 Cu1 2.711(3) 4_546
Cu1 N1 2.091(5) .
Cu1 I1 2.692(3) 4_546
Cu1 I1 2.711(3) 4_556
Cu1 Cu1 2.907(2) 4_546
Cu1 Cu1 2.907(2) 4_556
S1 C11 1.827(12) .
S1 C1 2.025(6) .
N2 C1 1.3900 .
N2 C4 1.3900 .
C1 N1 1.3900 .
N1 C2 1.3900 .
C2 C3 1.3900 .
C2 H2A 0.9400 .
C3 C4 1.3900 .
C3 H3A 0.9400 .
C4 C5 1.485(7) .
C5 C6 1.3900 .
C5 C10 1.3900 .
C6 C7 1.3900 .
C7 C8 1.3900 .
C7 H7A 0.9400 .
C8 C9 1.3900 .
C8 H8A 0.9400 .
C9 C10 1.3900 .
C9 H9A 0.9400 .
C10 H10A 0.9400 .
C11 S1 1.827(12) 2_656
C11 H11A 0.9600 .
